data_7206009
loop_
_publ_author_name
'Geer, Michael F.'
'Smith, Mark D.'
'Shimizu, Linda S.'

_publ_section_title
;
 A bis-urea naphthalene macrocycle displaying two crystal structures
 with parallel ureas
;
_journal_issue 11
_journal_name_full CrystEngComm
_journal_page_first 3665
_journal_paper_doi 10.1039/c1ce05207a
_journal_volume 13
_journal_year 2011
_chemical_formula_moiety 'C38 H46 N6 O2'
_chemical_formula_sum 'C38 H46 N6 O2'
_chemical_formula_weight 618.81
_chemical_name_systematic
;
?
;
_space_group_IT_number 14
_symmetry_cell_setting monoclinic
_symmetry_space_group_name_Hall '-P 2yn'
_symmetry_space_group_name_H-M 'P 1 21/n 1'
_atom_sites_solution_hydrogens geom
_atom_sites_solution_primary direct
_atom_sites_solution_secondary difmap
_audit_creation_method SHELXL-97
_cell_angle_alpha 90.00
_cell_angle_beta 111.470(3)
_cell_angle_gamma 90.00
_cell_formula_units_Z 2
_cell_length_a 8.8432(11)
_cell_length_b 18.133(2)
_cell_length_c 10.7628(13)
_cell_measurement_reflns_used 939
_cell_measurement_temperature 150(2)
_cell_measurement_theta_max 20.210
_cell_measurement_theta_min 2.323
_cell_volume 1606.1(3)
_computing_cell_refinement 'SAINT-Plus Version 6.45 (Bruker, 2001)'
_computing_data_collection 'SMART Version 5.625 (Bruker, 2001)'
_computing_data_reduction 'SAINT-Plus Version 6.45 (Bruker, 2001)'
_computing_molecular_graphics various
_computing_publication_material 'SHELXTL Version 6.14 (Bruker, 2000)'
_computing_structure_refinement 'SHELXL-97 (Sheldrick, 1997)'
_computing_structure_solution 'SHELXS-97 (Sheldrick, 1990)'
_diffrn_ambient_temperature 150(2)
_diffrn_measured_fraction_theta_full 1.000
_diffrn_measured_fraction_theta_max 1.000
_diffrn_measurement_device_type 'Bruker SMART APEX CCD diffractometer'
_diffrn_measurement_method 'omega scans'
_diffrn_radiation_monochromator graphite
_diffrn_radiation_source 'fine-focus sealed tube'
_diffrn_radiation_type MoK\a
_diffrn_radiation_wavelength 0.71073
_diffrn_reflns_av_R_equivalents 0.0976
_diffrn_reflns_av_sigmaI/netI 0.0926
_diffrn_reflns_limit_h_max 9
_diffrn_reflns_limit_h_min -9
_diffrn_reflns_limit_k_max 20
_diffrn_reflns_limit_k_min -20
_diffrn_reflns_limit_l_max 11
_diffrn_reflns_limit_l_min -11
_diffrn_reflns_number 12794
_diffrn_reflns_theta_full 23.26
_diffrn_reflns_theta_max 23.26
_diffrn_reflns_theta_min 2.25
_exptl_absorpt_coefficient_mu 0.081
_exptl_absorpt_correction_type none
_exptl_crystal_colour colorless
_exptl_crystal_density_diffrn 1.280
_exptl_crystal_density_method 'not measured'
_exptl_crystal_description needle
_exptl_crystal_F_000 664
_exptl_crystal_size_max 0.22
_exptl_crystal_size_mid 0.04
_exptl_crystal_size_min 0.04
_refine_diff_density_max 0.139
_refine_diff_density_min -0.143
_refine_diff_density_rms 0.036
_refine_ls_extinction_method none
_refine_ls_goodness_of_fit_ref 0.806
_refine_ls_hydrogen_treatment constr
_refine_ls_matrix_type full
_refine_ls_number_parameters 211
_refine_ls_number_reflns 2304
_refine_ls_number_restraints 0
_refine_ls_restrained_S_all 0.806
_refine_ls_R_factor_all 0.0867
_refine_ls_R_factor_gt 0.0413
_refine_ls_shift/su_max 0.000
_refine_ls_shift/su_mean 0.000
_refine_ls_structure_factor_coef Fsqd
_refine_ls_weighting_details 'calc w=1/[\s^2^(Fo^2^)+(0.0101P)^2^+0.0000P] where P=(Fo^2^+2Fc^2^)/3'
_refine_ls_weighting_scheme calc
_refine_ls_wR_factor_gt 0.0588
_refine_ls_wR_factor_ref 0.0696
_reflns_number_gt 1370
_reflns_number_total 2304
_reflns_threshold_expression >2sigma(I)
_cod_data_source_file c1ce05207a.txt
_cod_data_source_block mg01199m
_cod_depositor_comments
;
The following automatic conversions were performed:
'_symmetry_cell_setting' value 'Monoclinic' changed to 'monoclinic'
according to '/home/saulius/struct/CIF-dictionaries/cif_core.dic'
dictionary named 'cif_core.dic' version 2.4.1 from 2010-06-29.

Automatic conversion script
Id: cif_fix_enum 1555 2011-01-17 13:19:09Z saulius 
;
_cod_original_sg_symbol_H-M 'P 21/n'
_cod_database_code 7206009

loop_
_symmetry_equiv_pos_as_xyz
'x, y, z'
'-x+1/2, y+1/2, -z+1/2'
'-x, -y, -z'
'x-1/2, -y-1/2, z-1/2'

loop_
_atom_site_label
_atom_site_type_symbol
_atom_site_fract_x
_atom_site_fract_y
_atom_site_fract_z
_atom_site_U_iso_or_equiv
_atom_site_adp_type
_atom_site_occupancy
_atom_site_symmetry_multiplicity
_atom_site_calc_flag
_atom_site_refinement_flags
_atom_site_disorder_assembly
_atom_site_disorder_group
C1 C 0.7229(3) 0.32959(13) 0.4405(3) 0.0240(6) Uani 1 1 d . . .
C2 C 0.9665(3) 0.39412(14) 0.5924(2) 0.0306(7) Uani 1 1 d . . .
H2A H 0.9229 0.4418 0.6091 0.037 Uiso 1 1 calc R . .
H2B H 1.0589 0.3805 0.6745 0.037 Uiso 1 1 calc R . .
C3 C 0.8856(3) 0.42073(14) 0.3671(2) 0.0288(7) Uani 1 1 d . . .
H3A H 0.9188 0.4207 0.2887 0.035 Uiso 1 1 calc R . .
H3B H 0.8484 0.4711 0.3768 0.035 Uiso 1 1 calc R . .
C4 C 0.6350(3) 0.36155(13) 0.2061(2) 0.0269(7) Uani 1 1 d . . .
H4A H 0.5822 0.3127 0.1970 0.032 Uiso 1 1 calc R . .
H4B H 0.6967 0.3622 0.1457 0.032 Uiso 1 1 calc R . .
C5 C 0.5036(3) 0.41991(13) 0.1598(2) 0.0235(7) Uani 1 1 d . . .
C6 C 0.4830(3) 0.47368(13) 0.2409(2) 0.0235(7) Uani 1 1 d . . .
H6 H 0.5547 0.4754 0.3316 0.028 Uiso 1 1 calc R . .
C7 C 0.3577(3) 0.52702(13) 0.1939(2) 0.0231(7) Uani 1 1 d . . .
C8 C 0.3342(3) 0.58315(13) 0.2759(2) 0.0238(7) Uani 1 1 d . . .
H8 H 0.4051 0.5855 0.3668 0.029 Uiso 1 1 calc R . .
C9 C 0.2127(3) 0.63429(13) 0.2289(2) 0.0222(6) Uani 1 1 d . . .
C10 C 0.1060(3) 0.63019(14) 0.0946(2) 0.0269(7) Uani 1 1 d . . .
H10 H 0.0208 0.6652 0.0606 0.032 Uiso 1 1 calc R . .
C11 C 0.1247(3) 0.57604(14) 0.0132(2) 0.0282(7) Uani 1 1 d . . .
H11 H 0.0506 0.5737 -0.0766 0.034 Uiso 1 1 calc R . .
C12 C 0.2504(3) 0.52368(13) 0.0586(2) 0.0229(6) Uani 1 1 d . . .
C13 C 0.2736(3) 0.46691(14) -0.0226(2) 0.0279(7) Uani 1 1 d . . .
H13 H 0.2015 0.4636 -0.1130 0.033 Uiso 1 1 calc R . .
C14 C 0.3950(3) 0.41726(14) 0.0244(2) 0.0288(7) Uani 1 1 d . . .
H14 H 0.4080 0.3803 -0.0334 0.035 Uiso 1 1 calc R . .
C15 C 0.1872(3) 0.69355(13) 0.3191(2) 0.0271(7) Uani 1 1 d . . .
H15A H 0.2836 0.7262 0.3502 0.032 Uiso 1 1 calc R . .
H15B H 0.0920 0.7240 0.2672 0.032 Uiso 1 1 calc R . .
C16 C 1.1412(3) 0.34704(14) 0.4680(2) 0.0266(7) Uani 1 1 d . . .
C17 C 1.0617(3) 0.27739(13) 0.3952(3) 0.0396(8) Uani 1 1 d . . .
H17A H 0.9883 0.2899 0.3046 0.059 Uiso 1 1 calc R . .
H17B H 0.9997 0.2538 0.4434 0.059 Uiso 1 1 calc R . .
H17C H 1.1456 0.2434 0.3906 0.059 Uiso 1 1 calc R . .
C18 C 1.2650(3) 0.32724(14) 0.6046(2) 0.0405(8) Uani 1 1 d . . .
H18A H 1.3072 0.3725 0.6553 0.061 Uiso 1 1 calc R . .
H18B H 1.3546 0.2996 0.5938 0.061 Uiso 1 1 calc R . .
H18C H 1.2129 0.2969 0.6529 0.061 Uiso 1 1 calc R . .
C19 C 1.2336(3) 0.38557(14) 0.3899(2) 0.0417(8) Uani 1 1 d . . .
H19A H 1.1573 0.3986 0.3006 0.063 Uiso 1 1 calc R . .
H19B H 1.3170 0.3523 0.3822 0.063 Uiso 1 1 calc R . .
H19C H 1.2853 0.4304 0.4373 0.063 Uiso 1 1 calc R . .
N1 N 0.8391(2) 0.33746(10) 0.56514(19) 0.0246(5) Uani 1 1 d . . .
N2 N 0.7489(2) 0.36926(10) 0.34195(19) 0.0229(5) Uani 1 1 d . . .
N3 N 1.0250(2) 0.40308(11) 0.48461(19) 0.0238(5) Uani 1 1 d . . .
O1 O 0.6068(2) 0.28760(9) 0.41740(16) 0.0322(5) Uani 1 1 d . . .

loop_
_atom_site_aniso_label
_atom_site_aniso_U_11
_atom_site_aniso_U_22
_atom_site_aniso_U_33
_atom_site_aniso_U_23
_atom_site_aniso_U_13
_atom_site_aniso_U_12
C1 0.0228(17) 0.0209(15) 0.0282(17) -0.0011(14) 0.0092(14) 0.0040(14)
C2 0.0266(17) 0.0337(17) 0.0341(17) -0.0068(14) 0.0142(14) -0.0059(14)
C3 0.0244(17) 0.0291(16) 0.0328(17) 0.0011(14) 0.0105(14) -0.0004(13)
C4 0.0281(17) 0.0276(16) 0.0262(16) -0.0029(13) 0.0114(14) 0.0004(14)
C5 0.0234(17) 0.0242(16) 0.0247(16) 0.0004(13) 0.0108(14) -0.0025(13)
C6 0.0225(16) 0.0287(16) 0.0188(15) 0.0014(13) 0.0068(13) -0.0005(13)
C7 0.0204(16) 0.0250(15) 0.0237(16) 0.0037(13) 0.0077(13) -0.0005(13)
C8 0.0224(17) 0.0281(16) 0.0226(15) -0.0002(13) 0.0100(13) -0.0007(13)
C9 0.0206(16) 0.0247(15) 0.0240(16) 0.0045(13) 0.0114(13) 0.0002(13)
C10 0.0247(17) 0.0287(16) 0.0280(16) 0.0083(14) 0.0103(14) 0.0040(13)
C11 0.0261(17) 0.0365(17) 0.0204(15) 0.0032(14) 0.0066(13) -0.0015(14)
C12 0.0197(16) 0.0249(16) 0.0242(16) 0.0030(13) 0.0082(13) 0.0010(13)
C13 0.0230(17) 0.0364(17) 0.0211(16) -0.0025(14) 0.0041(13) -0.0009(14)
C14 0.0288(18) 0.0325(17) 0.0248(17) -0.0051(14) 0.0094(14) -0.0018(14)
C15 0.0295(17) 0.0278(16) 0.0254(16) 0.0053(13) 0.0117(14) 0.0031(13)
C16 0.0208(16) 0.0299(16) 0.0297(16) 0.0015(14) 0.0099(14) 0.0021(13)
C17 0.0328(19) 0.0336(18) 0.053(2) -0.0096(16) 0.0163(16) 0.0066(15)
C18 0.0268(18) 0.0418(19) 0.0492(19) 0.0119(16) 0.0095(15) 0.0010(15)
C19 0.0294(18) 0.055(2) 0.0454(19) 0.0095(16) 0.0191(16) 0.0076(15)
N1 0.0229(13) 0.0281(13) 0.0240(13) -0.0024(11) 0.0099(11) -0.0054(11)
N2 0.0202(13) 0.0237(12) 0.0236(13) 0.0010(11) 0.0063(11) -0.0045(10)
N3 0.0209(13) 0.0277(13) 0.0252(13) -0.0006(11) 0.0115(11) -0.0001(11)
O1 0.0269(12) 0.0322(11) 0.0355(12) 0.0003(9) 0.0093(9) -0.0122(9)

loop_
_atom_type_symbol
_atom_type_description
_atom_type_scat_dispersion_real
_atom_type_scat_dispersion_imag
_atom_type_scat_source
C C 0.0033 0.0016 'International Tables Vol C Tables 4.2.6.8 and 6.1.1.4'
H H 0.0000 0.0000 'International Tables Vol C Tables 4.2.6.8 and 6.1.1.4'
N N 0.0061 0.0033 'International Tables Vol C Tables 4.2.6.8 and 6.1.1.4'
O O 0.0106 0.0060 'International Tables Vol C Tables 4.2.6.8 and 6.1.1.4'

loop_
_geom_angle_atom_site_label_1
_geom_angle_atom_site_label_2
_geom_angle_atom_site_label_3
_geom_angle
_geom_angle_site_symmetry_1
_geom_angle_site_symmetry_3
_geom_angle_publ_flag
O1 C1 N1 122.4(2) . . ?
O1 C1 N2 122.3(2) . . ?
N1 C1 N2 115.3(2) . . ?
N3 C2 N1 113.0(2) . . ?
N3 C2 H2A 109.0 . . ?
N1 C2 H2A 109.0 . . ?
N3 C2 H2B 109.0 . . ?
N1 C2 H2B 109.0 . . ?
H2A C2 H2B 107.8 . . ?
N3 C3 N2 113.7(2) . . ?
N3 C3 H3A 108.8 . . ?
N2 C3 H3A 108.8 . . ?
N3 C3 H3B 108.8 . . ?
N2 C3 H3B 108.8 . . ?
H3A C3 H3B 107.7 . . ?
N2 C4 C5 115.6(2) . . ?
N2 C4 H4A 108.4 . . ?
C5 C4 H4A 108.4 . . ?
N2 C4 H4B 108.4 . . ?
C5 C4 H4B 108.4 . . ?
H4A C4 H4B 107.5 . . ?
C6 C5 C14 118.8(2) . . ?
C6 C5 C4 123.7(2) . . ?
C14 C5 C4 117.6(2) . . ?
C5 C6 C7 122.0(2) . . ?
C5 C6 H6 119.0 . . ?
C7 C6 H6 119.0 . . ?
C8 C7 C6 123.0(2) . . ?
C8 C7 C12 118.4(2) . . ?
C6 C7 C12 118.6(2) . . ?
C9 C8 C7 122.2(2) . . ?
C9 C8 H8 118.9 . . ?
C7 C8 H8 118.9 . . ?
C8 C9 C10 118.9(2) . . ?
C8 C9 C15 121.5(2) . . ?
C10 C9 C15 119.5(2) . . ?
C11 C10 C9 120.2(2) . . ?
C11 C10 H10 119.9 . . ?
C9 C10 H10 119.9 . . ?
C10 C11 C12 121.9(2) . . ?
C10 C11 H11 119.0 . . ?
C12 C11 H11 119.0 . . ?
C11 C12 C13 123.5(2) . . ?
C11 C12 C7 118.3(2) . . ?
C13 C12 C7 118.2(2) . . ?
C14 C13 C12 122.0(2) . . ?
C14 C13 H13 119.0 . . ?
C12 C13 H13 119.0 . . ?
C13 C14 C5 120.5(2) . . ?
C13 C14 H14 119.7 . . ?
C5 C14 H14 119.7 . . ?
N1 C15 C9 112.33(19) 3_666 . ?
N1 C15 H15A 109.1 3_666 . ?
C9 C15 H15A 109.1 . . ?
N1 C15 H15B 109.1 3_666 . ?
C9 C15 H15B 109.1 . . ?
H15A C15 H15B 107.9 . . ?
N3 C16 C17 114.6(2) . . ?
N3 C16 C18 109.1(2) . . ?
C17 C16 C18 109.7(2) . . ?
N3 C16 C19 106.3(2) . . ?
C17 C16 C19 109.6(2) . . ?
C18 C16 C19 107.3(2) . . ?
C16 C17 H17A 109.5 . . ?
C16 C17 H17B 109.5 . . ?
H17A C17 H17B 109.5 . . ?
C16 C17 H17C 109.5 . . ?
H17A C17 H17C 109.5 . . ?
H17B C17 H17C 109.5 . . ?
C16 C18 H18A 109.5 . . ?
C16 C18 H18B 109.5 . . ?
H18A C18 H18B 109.5 . . ?
C16 C18 H18C 109.5 . . ?
H18A C18 H18C 109.5 . . ?
H18B C18 H18C 109.5 . . ?
C16 C19 H19A 109.5 . . ?
C16 C19 H19B 109.5 . . ?
H19A C19 H19B 109.5 . . ?
C16 C19 H19C 109.5 . . ?
H19A C19 H19C 109.5 . . ?
H19B C19 H19C 109.5 . . ?
C1 N1 C15 120.0(2) . 3_666 ?
C1 N1 C2 120.9(2) . . ?
C15 N1 C2 116.56(19) 3_666 . ?
C1 N2 C4 118.7(2) . . ?
C1 N2 C3 123.4(2) . . ?
C4 N2 C3 117.9(2) . . ?
C2 N3 C3 106.75(19) . . ?
C2 N3 C16 118.8(2) . . ?
C3 N3 C16 116.61(19) . . ?

loop_
_geom_bond_atom_site_label_1
_geom_bond_atom_site_label_2
_geom_bond_distance
_geom_bond_site_symmetry_2
_geom_bond_publ_flag
C1 O1 1.229(3) . ?
C1 N1 1.366(3) . ?
C1 N2 1.369(3) . ?
C2 N3 1.442(3) . ?
C2 N1 1.473(3) . ?
C2 H2A 0.9900 . ?
C2 H2B 0.9900 . ?
C3 N3 1.442(3) . ?
C3 N2 1.472(3) . ?
C3 H3A 0.9900 . ?
C3 H3B 0.9900 . ?
C4 N2 1.447(3) . ?
C4 C5 1.515(3) . ?
C4 H4A 0.9900 . ?
C4 H4B 0.9900 . ?
C5 C6 1.365(3) . ?
C5 C14 1.422(3) . ?
C6 C7 1.417(3) . ?
C6 H6 0.9500 . ?
C7 C8 1.411(3) . ?
C7 C12 1.419(3) . ?
C8 C9 1.369(3) . ?
C8 H8 0.9500 . ?
C9 C10 1.410(3) . ?
C9 C15 1.519(3) . ?
C10 C11 1.365(3) . ?
C10 H10 0.9500 . ?
C11 C12 1.407(3) . ?
C11 H11 0.9500 . ?
C12 C13 1.413(3) . ?
C13 C14 1.350(3) . ?
C13 H13 0.9500 . ?
C14 H14 0.9500 . ?
C15 N1 1.461(3) 3_666 ?
C15 H15A 0.9900 . ?
C15 H15B 0.9900 . ?
C16 N3 1.502(3) . ?
C16 C17 1.517(3) . ?
C16 C18 1.520(3) . ?
C16 C19 1.538(3) . ?
C17 H17A 0.9800 . ?
C17 H17B 0.9800 . ?
C17 H17C 0.9800 . ?
C18 H18A 0.9800 . ?
C18 H18B 0.9800 . ?
C18 H18C 0.9800 . ?
C19 H19A 0.9800 . ?
C19 H19B 0.9800 . ?
C19 H19C 0.9800 . ?
N1 C15 1.461(3) 3_666 ?

loop_
_geom_torsion_atom_site_label_1
_geom_torsion_atom_site_label_2
_geom_torsion_atom_site_label_3
_geom_torsion_atom_site_label_4
_geom_torsion
_geom_torsion_site_symmetry_1
_geom_torsion_site_symmetry_2
_geom_torsion_site_symmetry_3
_geom_torsion_site_symmetry_4
_geom_torsion_publ_flag
N2 C4 C5 C6 -4.8(4) . . . . ?
N2 C4 C5 C14 176.2(2) . . . . ?
C14 C5 C6 C7 -0.5(4) . . . . ?
C4 C5 C6 C7 -179.5(2) . . . . ?
C5 C6 C7 C8 -179.9(2) . . . . ?
C5 C6 C7 C12 0.5(4) . . . . ?
C6 C7 C8 C9 179.9(2) . . . . ?
C12 C7 C8 C9 -0.4(4) . . . . ?
C7 C8 C9 C10 0.9(4) . . . . ?
C7 C8 C9 C15 178.9(2) . . . . ?
C8 C9 C10 C11 -0.2(4) . . . . ?
C15 C9 C10 C11 -178.2(2) . . . . ?
C9 C10 C11 C12 -1.0(4) . . . . ?
C10 C11 C12 C13 -180.0(2) . . . . ?
C10 C11 C12 C7 1.4(4) . . . . ?
C8 C7 C12 C11 -0.7(4) . . . . ?
C6 C7 C12 C11 178.9(2) . . . . ?
C8 C7 C12 C13 -179.4(2) . . . . ?
C6 C7 C12 C13 0.3(3) . . . . ?
C11 C12 C13 C14 -179.6(3) . . . . ?
C7 C12 C13 C14 -1.0(4) . . . . ?
C12 C13 C14 C5 0.9(4) . . . . ?
C6 C5 C14 C13 -0.2(4) . . . . ?
C4 C5 C14 C13 178.9(2) . . . . ?
C8 C9 C15 N1 -57.3(3) . . . 3_666 ?
C10 C9 C15 N1 120.7(2) . . . 3_666 ?
O1 C1 N1 C15 -11.7(4) . . . 3_666 ?
N2 C1 N1 C15 171.2(2) . . . 3_666 ?
O1 C1 N1 C2 -173.2(2) . . . . ?
N2 C1 N1 C2 9.7(3) . . . . ?
N3 C2 N1 C1 -38.5(3) . . . . ?
N3 C2 N1 C15 159.4(2) . . . 3_666 ?
O1 C1 N2 C4 0.3(4) . . . . ?
N1 C1 N2 C4 177.4(2) . . . . ?
O1 C1 N2 C3 179.1(2) . . . . ?
N1 C1 N2 C3 -3.7(3) . . . . ?
C5 C4 N2 C1 96.5(3) . . . . ?
C5 C4 N2 C3 -82.4(3) . . . . ?
N3 C3 N2 C1 26.4(3) . . . . ?
N3 C3 N2 C4 -154.8(2) . . . . ?
N1 C2 N3 C3 57.1(3) . . . . ?
N1 C2 N3 C16 -77.3(3) . . . . ?
N2 C3 N3 C2 -51.1(3) . . . . ?
N2 C3 N3 C16 84.5(3) . . . . ?
C17 C16 N3 C2 81.8(3) . . . . ?
C18 C16 N3 C2 -41.6(3) . . . . ?
C19 C16 N3 C2 -157.0(2) . . . . ?
C17 C16 N3 C3 -48.3(3) . . . . ?
C18 C16 N3 C3 -171.7(2) . . . . ?
C19 C16 N3 C3 72.9(3) . . . . ?
